data_2311482
loop_
_publ_author_name
'Bosch, Eric'
'McClain, Emily N.'

_publ_section_title
;
 Synthesis and crystal structures of two purpurin derivatives:
 1,4-dihy-droxy-2-propoxyanthra-quinone and
 2-but-oxy-1,4-di-hydroxy-anthra-quinone.
;
_journal_coeditor_code PK2605
_journal_issue 'Pt 11'
_journal_name_full 'Acta crystallographica. Section E, Crystallographic communications'
_journal_page_first 1687
_journal_page_last 1691
_journal_paper_doi 10.1107/S2056989017014724
_journal_volume 73
_journal_year 2017
_chemical_formula_moiety 'C18 H16 O5'
_chemical_formula_sum 'C18 H16 O5'
_chemical_formula_weight 312.31
_chemical_name_systematic
;
2-Butoxy-1,4-dihydroxyanthraquinone
;
_space_group_crystal_system monoclinic
_space_group_IT_number 14
_space_group_name_Hall '-P 2yn'
_space_group_name_H-M_alt 'P 1 21/n 1'
_atom_sites_solution_hydrogens mixed
_audit_creation_method SHELXL-2017/1
_cell_angle_alpha 90
_cell_angle_beta 95.164(2)
_cell_angle_gamma 90
_cell_formula_units_Z 8
_cell_length_a 4.7730(9)
_cell_length_b 44.272(8)
_cell_length_c 13.807(3)
_cell_measurement_reflns_used 2921
_cell_measurement_temperature 100(2)
_cell_measurement_theta_max 23.75
_cell_measurement_theta_min 2.36
_cell_volume 2905.7(10)
_computing_cell_refinement
;
SMART (Bruker, 2014)
;
_computing_data_collection
;
SMART (Bruker, 2014)
;
_computing_data_reduction
;
SAINT (Bruker, 2014)
;
_computing_molecular_graphics
;
XSeed (Barbour, 2001)
;
_computing_publication_material
;
XSeed (Barbour, 2001)
;
_computing_structure_refinement
;
SHELXL2017 (Sheldrick, 2015b)
;
_computing_structure_solution
;
SHELXT2014 (Sheldrick, 2015a)
;
_diffrn_ambient_temperature 100(2)
_diffrn_detector_area_resol_mean 8.3660
_diffrn_measured_fraction_theta_full 1.000
_diffrn_measured_fraction_theta_max 0.997
_diffrn_measurement_device_type 'Bruker APEXII CCD'
_diffrn_measurement_method 'phi and omega scans'
_diffrn_radiation_monochromator graphite
_diffrn_radiation_source 'fine-focus sealed tube'
_diffrn_radiation_type MoK\a
_diffrn_radiation_wavelength 0.71073
_diffrn_reflns_av_R_equivalents 0.1043
_diffrn_reflns_limit_h_max 6
_diffrn_reflns_limit_h_min -6
_diffrn_reflns_limit_k_max 56
_diffrn_reflns_limit_k_min -56
_diffrn_reflns_limit_l_max 17
_diffrn_reflns_limit_l_min -17
_diffrn_reflns_number 36901
_diffrn_reflns_theta_full 25.242
_diffrn_reflns_theta_max 27.209
_diffrn_reflns_theta_min 1.551
_exptl_absorpt_coefficient_mu 0.104
_exptl_absorpt_correction_T_max 1.000
_exptl_absorpt_correction_T_min 0.854
_exptl_absorpt_correction_type multi-scan
_exptl_absorpt_process_details
;
(SADABS; Bruker, 2014)
;
_exptl_crystal_colour orange-red
_exptl_crystal_density_diffrn 1.428
_exptl_crystal_description 'cut irregular block'
_exptl_crystal_F_000 1312
_exptl_crystal_size_max 0.480
_exptl_crystal_size_mid 0.100
_exptl_crystal_size_min 0.030
_refine_diff_density_max 0.258
_refine_diff_density_min -0.270
_refine_ls_extinction_method none
_refine_ls_goodness_of_fit_ref 1.040
_refine_ls_hydrogen_treatment mixed
_refine_ls_matrix_type full
_refine_ls_number_parameters 429
_refine_ls_number_reflns 6456
_refine_ls_number_restraints 4
_refine_ls_restrained_S_all 1.040
_refine_ls_R_factor_all 0.1202
_refine_ls_R_factor_gt 0.0626
_refine_ls_shift/su_max 0.001
_refine_ls_shift/su_mean 0.000
_refine_ls_structure_factor_coef Fsqd
_refine_ls_weighting_details 'w=1/[\s^2^(Fo^2^)+(0.0470P)^2^+2.0816P] where P=(Fo^2^+2Fc^2^)/3'
_refine_ls_weighting_scheme calc
_refine_ls_wR_factor_gt 0.1419
_refine_ls_wR_factor_ref 0.1657
_reflns_number_gt 3747
_reflns_number_total 6456
_reflns_threshold_expression 'I > 2\s(I)'
_cod_data_source_file pk2605sup1.cif
_cod_data_source_block 2
_cod_original_cell_volume 2905.8(9)
_cod_original_sg_symbol_H-M 'P 21/n'
_cod_database_code 2311482
_shelx_space_group_comment
;
The symmetry employed for this shelxl refinement is uniquely defined
by the following loop, which should always be used as a source of
symmetry information in preference to the above space-group names.
They are only intended as comments.
;
_shelx_estimated_absorpt_t_min 0.952
_shelx_estimated_absorpt_t_max 0.997

loop_
_space_group_symop_operation_xyz
'x, y, z'
'-x+1/2, y+1/2, -z+1/2'
'-x, -y, -z'
'x-1/2, -y-1/2, z-1/2'

loop_
_atom_site_type_symbol
_atom_site_label
_atom_site_fract_x
_atom_site_fract_y
_atom_site_fract_z
_atom_site_U_iso_or_equiv
_atom_site_adp_type
_atom_site_calc_flag
_atom_site_occupancy
O O1 -0.3186(4) 0.27290(4) 0.38526(14) 0.0341(5) Uani d 1
H H1O -0.448(5) 0.2616(6) 0.359(2) 0.041 Uiso d 1
C C1 -0.3234(6) 0.29688(6) 0.32535(19) 0.0272(6) Uani d 1
O O2 0.0428(4) 0.31529(4) 0.43337(13) 0.0312(5) Uani d 1
C C2 -0.1245(6) 0.32043(6) 0.3504(2) 0.0275(6) Uani d 1
O O3 -0.2823(4) 0.37359(4) 0.15477(15) 0.0350(5) Uani d 1
H H3O -0.399(6) 0.3708(7) 0.1034(17) 0.042 Uiso d 1
C C3 -0.1160(6) 0.34561(6) 0.2928(2) 0.0287(6) Uani d 1
H H3 0.017152 0.361103 0.309821 0.034 Uiso calc 1
O O4 -0.6827(4) 0.35220(4) 0.04208(14) 0.0367(5) Uani d 1
C C4 -0.3032(6) 0.34858(6) 0.2089(2) 0.0286(6) Uani d 1
O O5 -0.7188(4) 0.25237(4) 0.26716(15) 0.0375(5) Uani d 1
C C5 -0.5023(5) 0.32611(6) 0.18344(19) 0.0254(6) Uani d 1
O O6 0.7609(4) 0.39771(4) 0.48700(15) 0.0355(5) Uani d 1
H H6O 0.636(6) 0.3937(7) 0.4395(17) 0.043 Uiso d 1
C C6 -0.6920(6) 0.32954(6) 0.0958(2) 0.0293(6) Uani d 1
O O7 1.1866(4) 0.42067(4) 0.59154(14) 0.0367(5) Uani d 1
C C7 -0.9003(5) 0.30521(6) 0.07061(19) 0.0266(6) Uani d 1
O O8 1.2269(4) 0.50371(4) 0.37289(15) 0.0341(5) Uani d 1
H H8O 1.123(6) 0.5094(7) 0.3208(16) 0.041 Uiso d 1
C C8 -1.0870(6) 0.30801(6) -0.0124(2) 0.0328(7) Uani d 1
H H8 -1.081236 0.325412 -0.052455 0.039 Uiso calc 1
O O9 0.8632(4) 0.50517(4) 0.22553(14) 0.0359(5) Uani d 1
C C9 -1.2818(6) 0.28529(7) -0.0366(2) 0.0349(7) Uani d 1
H H9 -1.410599 0.287331 -0.092840 0.042 Uiso calc 1
O O10 0.4078(4) 0.40025(4) 0.33801(14) 0.0346(5) Uani d 1
C C10 -1.2893(6) 0.25958(6) 0.0210(2) 0.0340(7) Uani d 1
H H10 -1.419875 0.243897 0.003368 0.041 Uiso calc 1
C C11 -1.1065(6) 0.25689(6) 0.1040(2) 0.0321(7) Uani d 1
H H11 -1.114821 0.239564 0.144244 0.038 Uiso calc 1
C C12 -0.9090(6) 0.27958(6) 0.12909(19) 0.0274(6) Uani d 1
C C13 -0.7114(6) 0.27581(6) 0.2171(2) 0.0286(6) Uani d 1
C C14 -0.5100(5) 0.29996(6) 0.2427(2) 0.0264(6) Uani d 1
C C15 0.2386(6) 0.33909(6) 0.4653(2) 0.0313(6) Uani d 1
H H15B 0.136313 0.358244 0.473426 0.038 Uiso calc 1
H H15A 0.375876 0.342303 0.416602 0.038 Uiso calc 1
C C16 0.3885(6) 0.32930(6) 0.5611(2) 0.0339(7) Uani d 1
H H16A 0.538850 0.344065 0.580570 0.041 Uiso calc 1
H H16B 0.479215 0.309504 0.552161 0.041 Uiso calc 1
C C17 0.1962(7) 0.32659(7) 0.6425(2) 0.0402(7) Uani d 1
H H17A 0.060155 0.310046 0.626768 0.048 Uiso calc 1
H H17B 0.088094 0.345572 0.646233 0.048 Uiso calc 1
C C18 0.3532(8) 0.32039(7) 0.7413(2) 0.0488(9) Uani d 1
H H18A 0.475930 0.302797 0.736548 0.073 Uiso calc 1
H H18B 0.217716 0.316330 0.788912 0.073 Uiso calc 1
H H18C 0.467288 0.338036 0.761934 0.073 Uiso calc 1
C C19 0.8649(6) 0.42371(6) 0.4540(2) 0.0296(6) Uani d 1
C C20 1.0975(6) 0.43683(6) 0.5119(2) 0.0301(6) Uani d 1
C C21 1.2100(6) 0.46359(6) 0.4840(2) 0.0302(6) Uani d 1
H H21 1.362242 0.472501 0.522992 0.036 Uiso calc 1
C C22 1.1009(6) 0.47784(6) 0.3981(2) 0.0300(6) Uani d 1
C C23 0.8739(6) 0.46552(6) 0.3399(2) 0.0278(6) Uani d 1
C C24 0.7634(6) 0.48070(6) 0.2524(2) 0.0293(6) Uani d 1
C C25 0.5272(6) 0.46627(6) 0.1918(2) 0.0300(6) Uani d 1
C C26 0.4175(6) 0.48005(7) 0.1061(2) 0.0365(7) Uani d 1
H H26 0.489850 0.498971 0.087551 0.044 Uiso calc 1
C C27 0.2030(7) 0.46627(7) 0.0475(2) 0.0413(8) Uani d 1
H H27 0.132225 0.475545 -0.011761 0.050 Uiso calc 1
C C28 0.0917(6) 0.43906(7) 0.0752(2) 0.0394(7) Uani d 1
H H28 -0.057104 0.429841 0.035422 0.047 Uiso calc 1
C C29 0.1970(6) 0.42527(6) 0.1608(2) 0.0354(7) Uani d 1
H H29 0.120415 0.406580 0.179632 0.042 Uiso calc 1
C C30 0.4146(6) 0.43869(6) 0.2195(2) 0.0305(6) Uani d 1
C C31 0.5203(6) 0.42406(6) 0.3111(2) 0.0296(6) Uani d 1
C C32 0.7571(6) 0.43774(6) 0.3698(2) 0.0290(6) Uani d 1
C C33 1.4201(6) 0.43232(6) 0.6555(2) 0.0354(7) Uani d 1
H H33A 1.359002 0.449853 0.692861 0.042 Uiso calc 1
H H33B 1.575349 0.438816 0.617335 0.042 Uiso calc 1
C C34 1.5157(7) 0.40682(7) 0.7235(2) 0.0392(7) Uani d 1
H H34A 1.589349 0.390176 0.685154 0.047 Uiso calc 1
H H34B 1.351732 0.398995 0.754780 0.047 Uiso calc 1
C C35 1.7415(7) 0.41641(7) 0.8018(2) 0.0449(8) Uani d 1
H H35A 1.663659 0.431719 0.844235 0.054 Uiso calc 1
H H35B 1.900044 0.425732 0.771114 0.054 Uiso calc 1
C C36 1.8488(8) 0.38931(8) 0.8632(2) 0.0525(9) Uani d 1
H H36A 1.695632 0.381183 0.898166 0.079 Uiso calc 1
H H36B 2.003713 0.395739 0.910094 0.079 Uiso calc 1
H H36C 1.915812 0.373660 0.820721 0.079 Uiso calc 1

loop_
_atom_site_aniso_label
_atom_site_aniso_U_11
_atom_site_aniso_U_22
_atom_site_aniso_U_33
_atom_site_aniso_U_12
_atom_site_aniso_U_13
_atom_site_aniso_U_23
O1 0.0317(11) 0.0275(11) 0.0412(12) -0.0051(9) -0.0072(9) 0.0049(9)
C1 0.0237(14) 0.0243(14) 0.0334(15) 0.0016(11) 0.0025(12) 0.0025(12)
O2 0.0262(10) 0.0271(10) 0.0389(11) -0.0023(8) -0.0038(9) -0.0001(8)
C2 0.0236(14) 0.0239(14) 0.0350(15) 0.0027(11) 0.0020(12) -0.0028(11)
O3 0.0343(12) 0.0276(11) 0.0423(12) -0.0038(9) -0.0007(9) 0.0058(9)
C3 0.0229(14) 0.0232(14) 0.0400(16) -0.0018(11) 0.0033(12) -0.0031(12)
O4 0.0353(12) 0.0298(11) 0.0446(12) 0.0010(9) 0.0009(9) 0.0078(9)
C4 0.0251(15) 0.0226(14) 0.0387(16) 0.0024(11) 0.0057(12) 0.0020(12)
O5 0.0347(12) 0.0297(11) 0.0464(12) -0.0070(9) -0.0060(9) 0.0081(9)
C5 0.0211(14) 0.0233(13) 0.0325(15) 0.0019(11) 0.0059(11) -0.0008(11)
O6 0.0331(12) 0.0261(10) 0.0468(13) -0.0057(9) 0.0015(9) 0.0027(9)
C6 0.0236(14) 0.0279(15) 0.0364(16) 0.0066(11) 0.0024(12) 0.0021(12)
O7 0.0321(11) 0.0302(11) 0.0467(12) -0.0039(9) -0.0022(9) 0.0032(9)
C7 0.0224(14) 0.0272(14) 0.0306(15) 0.0048(11) 0.0048(12) -0.0013(11)
O8 0.0304(11) 0.0261(10) 0.0456(12) -0.0053(9) 0.0028(9) 0.0013(9)
C8 0.0322(16) 0.0337(16) 0.0324(16) 0.0068(13) 0.0024(13) 0.0022(12)
O9 0.0342(12) 0.0263(11) 0.0474(12) -0.0037(9) 0.0047(9) 0.0027(9)
C9 0.0273(16) 0.0401(17) 0.0360(17) 0.0071(13) -0.0035(13) -0.0072(13)
O10 0.0291(11) 0.0263(11) 0.0487(12) -0.0046(8) 0.0049(9) -0.0003(9)
C10 0.0279(16) 0.0323(16) 0.0411(17) -0.0001(12) -0.0006(13) -0.0099(13)
C11 0.0292(16) 0.0276(15) 0.0394(16) -0.0003(12) 0.0030(13) -0.0039(12)
C12 0.0235(14) 0.0266(14) 0.0323(15) 0.0036(11) 0.0029(12) -0.0039(12)
C13 0.0239(14) 0.0282(15) 0.0335(15) 0.0013(12) 0.0008(12) -0.0015(12)
C14 0.0207(13) 0.0232(14) 0.0355(15) 0.0006(11) 0.0033(11) -0.0004(11)
C15 0.0266(15) 0.0225(14) 0.0443(17) -0.0034(11) 0.0009(13) -0.0019(12)
C16 0.0295(16) 0.0277(15) 0.0427(17) -0.0001(12) -0.0065(13) -0.0047(13)
C17 0.0374(18) 0.0405(18) 0.0415(18) 0.0057(14) -0.0024(14) -0.0005(14)
C18 0.061(2) 0.0373(19) 0.0463(19) 0.0090(16) -0.0058(17) -0.0034(15)
C19 0.0277(15) 0.0196(13) 0.0425(17) -0.0021(11) 0.0083(13) -0.0014(12)
C20 0.0263(15) 0.0263(14) 0.0382(16) 0.0031(12) 0.0058(13) -0.0011(12)
C21 0.0243(15) 0.0255(14) 0.0412(17) -0.0009(11) 0.0058(13) -0.0041(12)
C22 0.0265(15) 0.0216(14) 0.0432(17) -0.0018(11) 0.0107(13) -0.0056(12)
C23 0.0235(14) 0.0217(14) 0.0386(16) 0.0013(11) 0.0058(12) -0.0025(12)
C24 0.0236(14) 0.0238(14) 0.0413(16) 0.0001(11) 0.0069(12) -0.0037(12)
C25 0.0247(15) 0.0257(14) 0.0404(16) 0.0012(11) 0.0064(12) -0.0027(12)
C26 0.0330(17) 0.0319(16) 0.0445(18) -0.0002(13) 0.0029(14) 0.0034(13)
C27 0.0371(18) 0.0395(18) 0.0462(19) 0.0042(14) -0.0024(15) 0.0013(14)
C28 0.0311(17) 0.0384(17) 0.0475(19) 0.0008(13) -0.0022(14) -0.0066(14)
C29 0.0277(16) 0.0303(16) 0.0483(18) -0.0006(12) 0.0049(14) -0.0055(13)
C30 0.0240(15) 0.0278(15) 0.0401(17) 0.0020(11) 0.0055(13) -0.0051(12)
C31 0.0250(15) 0.0234(14) 0.0416(17) 0.0023(11) 0.0095(13) -0.0047(12)
C32 0.0227(14) 0.0242(14) 0.0405(16) 0.0004(11) 0.0059(12) -0.0039(12)
C33 0.0313(16) 0.0294(15) 0.0446(18) -0.0043(13) -0.0009(13) -0.0040(13)
C34 0.0383(18) 0.0347(17) 0.0440(18) 0.0003(14) -0.0001(14) 0.0010(14)
C35 0.046(2) 0.0380(18) 0.0495(19) 0.0035(15) -0.0053(16) -0.0038(15)
C36 0.056(2) 0.047(2) 0.052(2) 0.0065(17) -0.0088(17) -0.0009(16)

loop_
_atom_type_symbol
_atom_type_description
_atom_type_scat_dispersion_real
_atom_type_scat_dispersion_imag
_atom_type_scat_source
C C 0.0033 0.0016 'International Tables Vol C Tables 4.2.6.8 and 6.1.1.4'
H H 0.0000 0.0000 'International Tables Vol C Tables 4.2.6.8 and 6.1.1.4'
O O 0.0106 0.0060 'International Tables Vol C Tables 4.2.6.8 and 6.1.1.4'

loop_
_geom_angle_atom_site_label_1
_geom_angle_atom_site_label_2
_geom_angle_atom_site_label_3
_geom_angle
C1 O1 H1O 103(2)
O1 C1 C14 123.8(2)
O1 C1 C2 116.9(2)
C14 C1 C2 119.3(2)
C2 O2 C15 116.7(2)
O2 C2 C3 125.4(2)
O2 C2 C1 114.2(2)
C3 C2 C1 120.4(2)
C4 O3 H3O 105(2)
C2 C3 C4 120.3(2)
C2 C3 H3 119.9
C4 C3 H3 119.9
O3 C4 C5 121.9(2)
O3 C4 C3 117.5(2)
C5 C4 C3 120.5(2)
C4 C5 C14 119.2(2)
C4 C5 C6 119.6(2)
C14 C5 C6 121.2(2)
C19 O6 H6O 100(2)
O4 C6 C5 121.7(2)
O4 C6 C7 120.1(2)
C5 C6 C7 118.2(2)
C20 O7 C33 118.4(2)
C8 C7 C12 119.9(3)
C8 C7 C6 119.6(2)
C12 C7 C6 120.6(2)
C22 O8 H8O 103(2)
C9 C8 C7 119.9(3)
C9 C8 H8 120.1
C7 C8 H8 120.1
C8 C9 C10 120.4(3)
C8 C9 H9 119.8
C10 C9 H9 119.8
C11 C10 C9 119.9(3)
C11 C10 H10 120.1
C9 C10 H10 120.1
C10 C11 C12 120.3(3)
C10 C11 H11 119.9
C12 C11 H11 119.9
C7 C12 C11 119.7(2)
C7 C12 C13 121.1(2)
C11 C12 C13 119.2(2)
O5 C13 C14 121.7(2)
O5 C13 C12 120.0(2)
C14 C13 C12 118.2(2)
C1 C14 C5 120.3(2)
C1 C14 C13 119.1(2)
C5 C14 C13 120.6(2)
O2 C15 C16 107.4(2)
O2 C15 H15B 110.2
C16 C15 H15B 110.2
O2 C15 H15A 110.2
C16 C15 H15A 110.2
H15B C15 H15A 108.5
C15 C16 C17 113.7(2)
C15 C16 H16A 108.8
C17 C16 H16A 108.8
C15 C16 H16B 108.8
C17 C16 H16B 108.8
H16A C16 H16B 107.7
C16 C17 C18 113.3(3)
C16 C17 H17A 108.9
C18 C17 H17A 108.9
C16 C17 H17B 108.9
C18 C17 H17B 108.9
H17A C17 H17B 107.7
C17 C18 H18A 109.5
C17 C18 H18B 109.5
H18A C18 H18B 109.5
C17 C18 H18C 109.5
H18A C18 H18C 109.5
H18B C18 H18C 109.5
O6 C19 C32 123.3(2)
O6 C19 C20 116.6(2)
C32 C19 C20 120.1(2)
O7 C20 C21 125.8(3)
O7 C20 C19 114.4(2)
C21 C20 C19 119.9(3)
C20 C21 C22 120.1(3)
C20 C21 H21 120.0
C22 C21 H21 120.0
O8 C22 C23 121.4(3)
O8 C22 C21 117.3(2)
C23 C22 C21 121.3(2)
C22 C23 C32 118.2(2)
C22 C23 C24 120.4(2)
C32 C23 C24 121.4(2)
O9 C24 C23 122.1(3)
O9 C24 C25 119.7(3)
C23 C24 C25 118.2(2)
C26 C25 C30 119.3(3)
C26 C25 C24 119.9(3)
C30 C25 C24 120.8(3)
C27 C26 C25 120.3(3)
C27 C26 H26 119.8
C25 C26 H26 119.8
C28 C27 C26 120.2(3)
C28 C27 H27 119.9
C26 C27 H27 119.9
C27 C28 C29 120.1(3)
C27 C28 H28 120.0
C29 C28 H28 120.0
C28 C29 C30 120.2(3)
C28 C29 H29 119.9
C30 C29 H29 119.9
C29 C30 C25 119.9(3)
C29 C30 C31 119.5(3)
C25 C30 C31 120.6(3)
O10 C31 C32 121.0(3)
O10 C31 C30 120.2(2)
C32 C31 C30 118.9(2)
C19 C32 C23 120.5(2)
C19 C32 C31 119.5(2)
C23 C32 C31 120.0(2)
O7 C33 C34 106.5(2)
O7 C33 H33A 110.4
C34 C33 H33A 110.4
O7 C33 H33B 110.4
C34 C33 H33B 110.4
H33A C33 H33B 108.6
C33 C34 C35 112.9(2)
C33 C34 H34A 109.0
C35 C34 H34A 109.0
C33 C34 H34B 109.0
C35 C34 H34B 109.0
H34A C34 H34B 107.8
C34 C35 C36 110.9(3)
C34 C35 H35A 109.5
C36 C35 H35A 109.5
C34 C35 H35B 109.5
C36 C35 H35B 109.5
H35A C35 H35B 108.1
C35 C36 H36A 109.5
C35 C36 H36B 109.5
H36A C36 H36B 109.5
C35 C36 H36C 109.5
H36A C36 H36C 109.5
H36B C36 H36C 109.5

loop_
_geom_bond_atom_site_label_1
_geom_bond_atom_site_label_2
_geom_bond_distance
O1 C1 1.345(3)
O1 H1O 0.848(18)
C1 C14 1.390(4)
C1 C2 1.431(4)
O2 C2 1.356(3)
O2 C15 1.450(3)
C2 C3 1.372(4)
O3 C4 1.344(3)
O3 H3O 0.870(17)
C3 C4 1.404(4)
C3 H3 0.9500
O4 C6 1.251(3)
C4 C5 1.399(4)
O5 C13 1.249(3)
C5 C14 1.420(4)
C5 C6 1.453(4)
O6 C19 1.349(3)
O6 H6O 0.863(18)
C6 C7 1.485(4)
O7 C20 1.348(3)
O7 C33 1.453(3)
C7 C8 1.393(4)
C7 C12 1.396(4)
O8 C22 1.354(3)
O8 H8O 0.874(17)
C8 C9 1.390(4)
C8 H8 0.9500
O9 C24 1.253(3)
C9 C10 1.391(4)
C9 H9 0.9500
O10 C31 1.254(3)
C10 C11 1.381(4)
C10 H10 0.9500
C11 C12 1.399(4)
C11 H11 0.9500
C12 C13 1.479(4)
C13 C14 1.460(4)
C15 C16 1.510(4)
C15 H15B 0.9900
C15 H15A 0.9900
C16 C17 1.518(4)
C16 H16A 0.9900
C16 H16B 0.9900
C17 C18 1.520(4)
C17 H17A 0.9900
C17 H17B 0.9900
C18 H18A 0.9800
C18 H18B 0.9800
C18 H18C 0.9800
C19 C32 1.377(4)
C19 C20 1.432(4)
C20 C21 1.370(4)
C21 C22 1.402(4)
C21 H21 0.9500
C22 C23 1.400(4)
C23 C32 1.426(4)
C23 C24 1.441(4)
C24 C25 1.486(4)
C25 C26 1.392(4)
C25 C30 1.401(4)
C26 C27 1.388(4)
C26 H26 0.9500
C27 C28 1.384(4)
C27 H27 0.9500
C28 C29 1.384(4)
C28 H28 0.9500
C29 C30 1.392(4)
C29 H29 0.9500
C30 C31 1.469(4)
C31 C32 1.462(4)
C33 C34 1.512(4)
C33 H33A 0.9900
C33 H33B 0.9900
C34 C35 1.517(4)
C34 H34A 0.9900
C34 H34B 0.9900
C35 C36 1.531(4)
C35 H35A 0.9900
C35 H35B 0.9900
C36 H36A 0.9800
C36 H36B 0.9800
C36 H36C 0.9800

loop_
_geom_hbond_atom_site_label_D
_geom_hbond_atom_site_label_H
_geom_hbond_atom_site_label_A
_geom_hbond_site_symmetry_A
_geom_hbond_distance_DH
_geom_hbond_distance_HA
_geom_hbond_distance_DA
_geom_hbond_angle_DHA
_geom_hbond_publ_flag
O1 H1O O5 . 0.848(18) 1.78(2) 2.564(3) 153(3) yes
O3 H3O O4 . 0.870(17) 1.74(2) 2.536(3) 151(3) yes
O6 H6O O10 . 0.863(18) 1.72(2) 2.542(3) 158(3) yes
O8 H8O O9 . 0.874(17) 1.73(2) 2.554(3) 155(3) yes
C3 H3 O10 . 0.95 2.55 3.494(3) 172.8 yes
C29 H29 O3 . 0.95 2.41 3.231(4) 144.0 yes
C15 H15B O6 1_455 0.99 2.52 3.485(3) 164.4 yes
C21 H21 O8 3_866 0.95 2.55 3.502(3) 179.7 yes
C33 H33A O9 3_766 0.99 2.56 3.547(4) 172.1 yes

loop_
_geom_torsion_atom_site_label_1
_geom_torsion_atom_site_label_2
_geom_torsion_atom_site_label_3
_geom_torsion_atom_site_label_4
_geom_torsion
C15 O2 C2 C3 2.6(4)
C15 O2 C2 C1 -176.8(2)
O1 C1 C2 O2 -0.6(3)
C14 C1 C2 O2 178.7(2)
O1 C1 C2 C3 179.9(2)
C14 C1 C2 C3 -0.7(4)
O2 C2 C3 C4 -179.2(2)
C1 C2 C3 C4 0.2(4)
C2 C3 C4 O3 -179.2(2)
C2 C3 C4 C5 0.6(4)
O3 C4 C5 C14 178.8(2)
C3 C4 C5 C14 -1.0(4)
O3 C4 C5 C6 0.4(4)
C3 C4 C5 C6 -179.4(2)
C4 C5 C6 O4 -0.1(4)
C14 C5 C6 O4 -178.5(3)
C4 C5 C6 C7 179.8(2)
C14 C5 C6 C7 1.4(4)
O4 C6 C7 C8 -0.8(4)
C5 C6 C7 C8 179.3(2)
O4 C6 C7 C12 178.8(3)
C5 C6 C7 C12 -1.0(4)
C12 C7 C8 C9 0.1(4)
C6 C7 C8 C9 179.8(3)
C7 C8 C9 C10 -0.8(4)
C8 C9 C10 C11 1.5(4)
C9 C10 C11 C12 -1.6(4)
C8 C7 C12 C11 -0.2(4)
C6 C7 C12 C11 -179.9(2)
C8 C7 C12 C13 179.3(2)
C6 C7 C12 C13 -0.3(4)
C10 C11 C12 C7 1.0(4)
C10 C11 C12 C13 -178.6(2)
C7 C12 C13 O5 -178.4(3)
C11 C12 C13 O5 1.2(4)
C7 C12 C13 C14 1.3(4)
C11 C12 C13 C14 -179.1(2)
O1 C1 C14 C5 179.7(2)
C2 C1 C14 C5 0.4(4)
O1 C1 C14 C13 -1.0(4)
C2 C1 C14 C13 179.6(2)
C4 C5 C14 C1 0.5(4)
C6 C5 C14 C1 178.9(2)
C4 C5 C14 C13 -178.8(2)
C6 C5 C14 C13 -0.4(4)
O5 C13 C14 C1 -0.6(4)
C12 C13 C14 C1 179.7(2)
O5 C13 C14 C5 178.7(3)
C12 C13 C14 C5 -1.0(4)
C2 O2 C15 C16 176.7(2)
O2 C15 C16 C17 -65.1(3)
C15 C16 C17 C18 -173.1(2)
C33 O7 C20 C21 0.9(4)
C33 O7 C20 C19 -179.4(2)
O6 C19 C20 O7 1.7(4)
C32 C19 C20 O7 -178.9(2)
O6 C19 C20 C21 -178.5(2)
C32 C19 C20 C21 0.8(4)
O7 C20 C21 C22 178.6(3)
C19 C20 C21 C22 -1.1(4)
C20 C21 C22 O8 -177.9(2)
C20 C21 C22 C23 1.0(4)
O8 C22 C23 C32 178.2(2)
C21 C22 C23 C32 -0.7(4)
O8 C22 C23 C24 -1.7(4)
C21 C22 C23 C24 179.4(3)
C22 C23 C24 O9 -0.4(4)
C32 C23 C24 O9 179.7(3)
C22 C23 C24 C25 178.4(3)
C32 C23 C24 C25 -1.5(4)
O9 C24 C25 C26 -0.3(4)
C23 C24 C25 C26 -179.1(3)
O9 C24 C25 C30 179.0(3)
C23 C24 C25 C30 0.2(4)
C30 C25 C26 C27 -1.4(4)
C24 C25 C26 C27 178.0(3)
C25 C26 C27 C28 1.6(5)
C26 C27 C28 C29 -0.9(5)
C27 C28 C29 C30 0.1(4)
C28 C29 C30 C25 0.1(4)
C28 C29 C30 C31 178.8(3)
C26 C25 C30 C29 0.6(4)
C24 C25 C30 C29 -178.8(3)
C26 C25 C30 C31 -178.2(3)
C24 C25 C30 C31 2.5(4)
C29 C30 C31 O10 -2.8(4)
C25 C30 C31 O10 176.0(2)
C29 C30 C31 C32 177.3(3)
C25 C30 C31 C32 -3.9(4)
O6 C19 C32 C23 178.8(2)
C20 C19 C32 C23 -0.5(4)
O6 C19 C32 C31 -0.9(4)
C20 C19 C32 C31 179.8(2)
C22 C23 C32 C19 0.5(4)
C24 C23 C32 C19 -179.6(3)
C22 C23 C32 C31 -179.9(2)
C24 C23 C32 C31 0.0(4)
O10 C31 C32 C19 2.4(4)
C30 C31 C32 C19 -177.7(2)
O10 C31 C32 C23 -177.2(2)
C30 C31 C32 C23 2.7(4)
C20 O7 C33 C34 -167.3(2)
O7 C33 C34 C35 -174.3(3)
C33 C34 C35 C36 -175.2(3)
